data_7159203
loop_
_publ_author_name
'Nalawade, Sachin A.'
'Singh, Manjeet'
'Puneeth Kumar, DRGKoppalu R'
'Dey, Sanjit'
'Gopi, Hosahudya N.'

_publ_section_title
;
 Stereoselective synthesis of backbone extended &#x3c0;-conjugated amino
 esters.
;
_journal_issue 12
_journal_name_full 'Organic &amp; biomolecular chemistry'
_journal_page_first 2586
_journal_page_last 2595
_journal_paper_doi 10.1039/d3ob00090g
_journal_volume 21
_journal_year 2023
_chemical_formula_moiety 'C11 H21 N O3'
_chemical_formula_sum 'C11 H21 N O3'
_chemical_formula_weight 215.29
_chemical_name_common '(tert-butyl (E)-(5-hydroxy-2-methylpent-3-en-2-yl)carbamate)'
_chemical_name_systematic '(tert-butyl (E)-(5-hydroxy-2-methylpent-3-en-2-yl)carbamate)'
_space_group_crystal_system triclinic
_space_group_IT_number 2
_space_group_name_Hall '-P 1'
_space_group_name_H-M_alt 'P -1'
_atom_sites_solution_hydrogens geom
_audit_creation_method SHELXL-2018/3
_audit_update_record
;
2022-10-17 deposited with the CCDC.	2023-03-01 downloaded from the CCDC.
;
_cell_angle_alpha 90.989(8)
_cell_angle_beta 108.378(7)
_cell_angle_gamma 91.637(8)
_cell_formula_units_Z 4
_cell_length_a 9.165(2)
_cell_length_b 10.586(3)
_cell_length_c 13.936(3)
_cell_measurement_reflns_used 5120
_cell_measurement_temperature 100(2)
_cell_measurement_theta_max 26.349
_cell_measurement_theta_min 2.432
_cell_volume 1282.1(5)
_computing_structure_refinement 'SHELXL-2018/3 (Sheldrick, 2018)'
_computing_structure_solution 'SHELXT 2014/5 (Sheldrick, 2014)'
_diffrn_ambient_temperature 100(2)
_diffrn_measured_fraction_theta_full 0.982
_diffrn_measured_fraction_theta_max 0.979
_diffrn_measurement_device_type microfocus
_diffrn_measurement_method APEXIII
_diffrn_radiation_type MoK\a
_diffrn_radiation_wavelength 0.71073
_diffrn_reflns_av_R_equivalents 0.0765
_diffrn_reflns_av_unetI/netI 0.0607
_diffrn_reflns_Laue_measured_fraction_full 0.982
_diffrn_reflns_Laue_measured_fraction_max 0.979
_diffrn_reflns_limit_h_max 11
_diffrn_reflns_limit_h_min -11
_diffrn_reflns_limit_k_max 13
_diffrn_reflns_limit_k_min -13
_diffrn_reflns_limit_l_max 17
_diffrn_reflns_limit_l_min -17
_diffrn_reflns_number 35186
_diffrn_reflns_point_group_measured_fraction_full 0.982
_diffrn_reflns_point_group_measured_fraction_max 0.979
_diffrn_reflns_theta_full 25.242
_diffrn_reflns_theta_max 26.349
_diffrn_reflns_theta_min 2.432
_diffrn_source 'fine-focus sealed tube'
_exptl_absorpt_coefficient_mu 0.080
_exptl_absorpt_correction_T_max 0.976
_exptl_absorpt_correction_T_min 0.961
_exptl_absorpt_correction_type multi-scan
_exptl_absorpt_process_details SADABS,2008
_exptl_crystal_colour Colourless
_exptl_crystal_density_diffrn 1.115
_exptl_crystal_description plate-shape
_exptl_crystal_F_000 472.0
_exptl_crystal_size_max 0.52
_exptl_crystal_size_mid 0.41
_exptl_crystal_size_min 0.31
_refine_diff_density_max 0.251
_refine_diff_density_min -0.250
_refine_diff_density_rms 0.054
_refine_ls_extinction_coef 0.0175(19)
_refine_ls_extinction_expression Fc^*^=kFc[1+0.001xFc^2^\l^3^/sin(2\q)]^-1/4^
_refine_ls_extinction_method 'SHELXL-2018/3 (Sheldrick 2018)'
_refine_ls_goodness_of_fit_ref 1.152
_refine_ls_hydrogen_treatment constr
_refine_ls_matrix_type full
_refine_ls_number_parameters 284
_refine_ls_number_reflns 5120
_refine_ls_number_restraints 0
_refine_ls_restrained_S_all 1.152
_refine_ls_R_factor_all 0.1417
_refine_ls_R_factor_gt 0.0941
_refine_ls_shift/su_max 0.000
_refine_ls_shift/su_mean 0.000
_refine_ls_structure_factor_coef Fsqd
_refine_ls_weighting_details 'w=1/[\s^2^(Fo^2^)+(0.0001P)^2^+2.2682P] where P=(Fo^2^+2Fc^2^)/3'
_refine_ls_weighting_scheme calc
_refine_ls_wR_factor_gt 0.1383
_refine_ls_wR_factor_ref 0.1561
_reflns_Friedel_coverage 0.000
_reflns_number_gt 3552
_reflns_number_total 5120
_reflns_threshold_expression 'I > 2\s(I)'
_cod_data_source_file d3ob00090g2.cif
_cod_data_source_block 3c
_cod_depositor_comments 'Adding full bibliography for 7159200--7159209.cif.'
_cod_database_code 7159203
_shelx_shelxl_version_number 2018/3
_shelx_space_group_comment
;
The symmetry employed for this shelxl refinement is uniquely defined
by the following loop, which should always be used as a source of
symmetry information in preference to the above space-group names.
They are only intended as comments.
;
_shelx_estimated_absorpt_t_min 0.961
_shelx_estimated_absorpt_t_max 0.976
_exptl_absorpt_special_details multi-scan

loop_
_space_group_symop_operation_xyz
'x, y, z'
'-x, -y, -z'

loop_
_atom_site_label
_atom_site_type_symbol
_atom_site_fract_x
_atom_site_fract_y
_atom_site_fract_z
_atom_site_U_iso_or_equiv
_atom_site_adp_type
_atom_site_occupancy
_atom_site_site_symmetry_order
_atom_site_calc_flag
_atom_site_refinement_flags_posn
_atom_site_refinement_flags_adp
_atom_site_refinement_flags_occupancy
_atom_site_disorder_assembly
_atom_site_disorder_group
C1 C 0.6844(4) -0.0633(3) 0.0499(2) 0.0352(8) Uani 1 1 d . . . . .
H1A H 0.637651 -0.039991 -0.019803 0.042 Uiso 1 1 calc R U . . .
H1B H 0.775621 -0.109848 0.053867 0.042 Uiso 1 1 calc R U . . .
C2 C 0.7297(4) 0.0535(3) 0.1151(2) 0.0307(7) Uani 1 1 d . . . . .
H2 H 0.803773 0.107180 0.103052 0.037 Uiso 1 1 calc R U . . .
C3 C 0.6752(3) 0.0884(3) 0.1881(2) 0.0260(7) Uani 1 1 d . . . . .
H3 H 0.598570 0.036395 0.198688 0.031 Uiso 1 1 calc R U . . .
C4 C 0.7252(4) 0.2043(3) 0.2558(2) 0.0288(7) Uani 1 1 d . . . . .
C5 C 0.7956(4) 0.1619(3) 0.3646(2) 0.0418(9) Uani 1 1 d . . . . .
H5A H 0.820642 0.234636 0.409585 0.063 Uiso 1 1 calc R U . . .
H5B H 0.887349 0.116974 0.370217 0.063 Uiso 1 1 calc R U . . .
H5C H 0.723010 0.107432 0.382220 0.063 Uiso 1 1 calc R U . . .
C6 C 0.8407(4) 0.2911(3) 0.2278(3) 0.0434(9) Uani 1 1 d . . . . .
H6A H 0.795679 0.319303 0.160059 0.065 Uiso 1 1 calc R U . . .
H6B H 0.931584 0.245752 0.231990 0.065 Uiso 1 1 calc R U . . .
H6C H 0.867310 0.362903 0.273796 0.065 Uiso 1 1 calc R U . . .
C7 C 0.4906(3) 0.3245(3) 0.1734(2) 0.0247(7) Uani 1 1 d . . . . .
C8 C 0.2624(4) 0.4543(3) 0.1252(2) 0.0304(7) Uani 1 1 d . . . . .
C9 C 0.3245(4) 0.5506(3) 0.0680(3) 0.0456(9) Uani 1 1 d . . . . .
H9A H 0.396539 0.607612 0.115172 0.068 Uiso 1 1 calc R U . . .
H9B H 0.241201 0.597372 0.025833 0.068 Uiso 1 1 calc R U . . .
H9C H 0.375244 0.508220 0.026680 0.068 Uiso 1 1 calc R U . . .
C10 C 0.1819(4) 0.5191(4) 0.1921(3) 0.0461(10) Uani 1 1 d . . . . .
H10A H 0.151931 0.457372 0.232583 0.069 Uiso 1 1 calc R U . . .
H10B H 0.092187 0.559279 0.150350 0.069 Uiso 1 1 calc R U . . .
H10C H 0.250830 0.581493 0.235360 0.069 Uiso 1 1 calc R U . . .
C11 C 0.1573(4) 0.3552(3) 0.0568(3) 0.0464(10) Uani 1 1 d . . . . .
H11A H 0.208814 0.317406 0.013816 0.070 Uiso 1 1 calc R U . . .
H11B H 0.065669 0.393654 0.015924 0.070 Uiso 1 1 calc R U . . .
H11C H 0.130504 0.291315 0.096948 0.070 Uiso 1 1 calc R U . . .
C12 C 0.6919(4) 0.4383(3) 0.5262(2) 0.0368(8) Uani 1 1 d . . . . .
H12A H 0.782142 0.389154 0.555493 0.044 Uiso 1 1 calc R U . . .
H12B H 0.653200 0.464827 0.580400 0.044 Uiso 1 1 calc R U . . .
C13 C 0.7359(4) 0.5519(3) 0.4789(2) 0.0335(8) Uani 1 1 d . . . . .
H13 H 0.818583 0.601854 0.518862 0.040 Uiso 1 1 calc R U . . .
C14 C 0.6695(4) 0.5885(3) 0.3862(2) 0.0260(7) Uani 1 1 d . . . . .
H14 H 0.584647 0.540213 0.346959 0.031 Uiso 1 1 calc R U . . .
C15 C 0.7178(3) 0.7015(3) 0.3371(2) 0.0260(7) Uani 1 1 d . . . . .
C16 C 0.8297(4) 0.7924(3) 0.4121(3) 0.0373(8) Uani 1 1 d . . . . .
H16A H 0.851421 0.864245 0.377082 0.056 Uiso 1 1 calc R U . . .
H16B H 0.923368 0.750467 0.444291 0.056 Uiso 1 1 calc R U . . .
H16C H 0.785013 0.819895 0.462240 0.056 Uiso 1 1 calc R U . . .
C17 C 0.7892(4) 0.6536(3) 0.2582(2) 0.0348(8) Uani 1 1 d . . . . .
H17A H 0.717815 0.595719 0.211578 0.052 Uiso 1 1 calc R U . . .
H17B H 0.882083 0.611291 0.291561 0.052 Uiso 1 1 calc R U . . .
H17C H 0.812307 0.723876 0.222183 0.052 Uiso 1 1 calc R U . . .
C18 C 0.4812(4) 0.8198(3) 0.3219(2) 0.0269(7) Uani 1 1 d . . . . .
C19 C 0.2595(4) 0.9586(3) 0.2777(3) 0.0342(8) Uani 1 1 d . . . . .
C20 C 0.3304(5) 1.0576(4) 0.3586(3) 0.0586(11) Uani 1 1 d . . . . .
H20A H 0.378673 1.017519 0.421443 0.088 Uiso 1 1 calc R U . . .
H20B H 0.251937 1.111369 0.366181 0.088 Uiso 1 1 calc R U . . .
H20C H 0.406050 1.107326 0.340015 0.088 Uiso 1 1 calc R U . . .
C21 C 0.1815(5) 1.0204(5) 0.1789(3) 0.0656(13) Uani 1 1 d . . . . .
H21A H 0.253360 1.077331 0.162882 0.098 Uiso 1 1 calc R U . . .
H21B H 0.095865 1.066556 0.184696 0.098 Uiso 1 1 calc R U . . .
H21C H 0.145474 0.956665 0.126127 0.098 Uiso 1 1 calc R U . . .
C22 C 0.1503(5) 0.8688(4) 0.3051(4) 0.0747(15) Uani 1 1 d . . . . .
H22A H 0.119477 0.801059 0.255452 0.112 Uiso 1 1 calc R U . . .
H22B H 0.061254 0.912958 0.307215 0.112 Uiso 1 1 calc R U . . .
H22C H 0.200295 0.834966 0.370328 0.112 Uiso 1 1 calc R U . . .
N1 N 0.5892(3) 0.2759(2) 0.25599(18) 0.0277(6) Uani 1 1 d . . . . .
H1C H 0.572267 0.287194 0.312764 0.033 Uiso 1 1 calc R U . . .
N2 N 0.5798(3) 0.7693(2) 0.28015(18) 0.0258(6) Uani 1 1 d . . . . .
H2A H 0.561707 0.776749 0.216132 0.031 Uiso 1 1 calc R U . . .
O1 O 0.5794(3) -0.1420(2) 0.07956(15) 0.0363(6) Uani 1 1 d . . . . .
H1 H 0.538788 -0.194381 0.034260 0.055 Uiso 1 1 calc R U . . .
O2 O 0.4925(3) 0.3092(2) 0.08694(15) 0.0327(6) Uani 1 1 d . . . . .
O3 O 0.3886(2) 0.3940(2) 0.20083(14) 0.0312(5) Uani 1 1 d . . . . .
O4 O 0.5776(3) 0.3615(2) 0.45476(15) 0.0365(6) Uani 1 1 d . . . . .
H4 H 0.535351 0.314099 0.484613 0.055 Uiso 1 1 calc R U . . .
O5 O 0.4797(3) 0.8066(2) 0.40803(16) 0.0375(6) Uani 1 1 d . . . . .
O6 O 0.3805(2) 0.8895(2) 0.25269(16) 0.0342(6) Uani 1 1 d . . . . .

loop_
_atom_site_aniso_label
_atom_site_aniso_U_11
_atom_site_aniso_U_22
_atom_site_aniso_U_33
_atom_site_aniso_U_23
_atom_site_aniso_U_13
_atom_site_aniso_U_12
C1 0.044(2) 0.0363(19) 0.0264(17) -0.0014(14) 0.0129(15) 0.0105(16)
C2 0.0329(18) 0.0308(18) 0.0301(17) 0.0006(14) 0.0121(14) 0.0030(14)
C3 0.0259(17) 0.0261(17) 0.0255(16) 0.0025(13) 0.0071(13) 0.0044(13)
C4 0.0312(18) 0.0242(16) 0.0293(17) -0.0029(13) 0.0068(14) 0.0051(14)
C5 0.043(2) 0.042(2) 0.0321(18) -0.0041(16) -0.0018(16) 0.0178(17)
C6 0.035(2) 0.034(2) 0.061(2) -0.0070(17) 0.0153(18) 0.0019(16)
C7 0.0294(17) 0.0197(16) 0.0248(16) -0.0010(12) 0.0082(13) 0.0006(13)
C8 0.0321(18) 0.0322(18) 0.0226(15) 0.0026(13) 0.0016(13) 0.0100(14)
C9 0.054(2) 0.041(2) 0.041(2) 0.0117(17) 0.0129(18) 0.0135(18)
C10 0.046(2) 0.056(2) 0.0352(19) 0.0046(17) 0.0091(17) 0.0250(19)
C11 0.039(2) 0.041(2) 0.049(2) -0.0032(17) -0.0015(17) 0.0111(17)
C12 0.053(2) 0.037(2) 0.0226(16) 0.0077(14) 0.0133(15) 0.0116(17)
C13 0.040(2) 0.0321(19) 0.0263(17) 0.0026(14) 0.0074(14) 0.0032(15)
C14 0.0274(17) 0.0257(17) 0.0258(16) 0.0014(13) 0.0098(13) 0.0010(13)
C15 0.0263(17) 0.0257(16) 0.0266(16) 0.0024(13) 0.0088(13) 0.0028(13)
C16 0.036(2) 0.0330(19) 0.042(2) 0.0021(15) 0.0105(16) -0.0017(15)
C17 0.037(2) 0.0344(19) 0.0371(18) 0.0067(15) 0.0160(15) 0.0080(15)
C18 0.0319(18) 0.0222(16) 0.0282(17) 0.0012(13) 0.0120(14) -0.0013(14)
C19 0.0306(19) 0.037(2) 0.0417(19) 0.0077(15) 0.0203(15) 0.0090(15)
C20 0.068(3) 0.043(2) 0.068(3) -0.007(2) 0.026(2) 0.014(2)
C21 0.062(3) 0.088(3) 0.055(3) 0.018(2) 0.025(2) 0.043(3)
C22 0.052(3) 0.051(3) 0.143(5) 0.023(3) 0.060(3) 0.009(2)
N1 0.0340(15) 0.0294(14) 0.0204(13) 0.0009(11) 0.0092(11) 0.0080(12)
N2 0.0317(15) 0.0259(14) 0.0228(13) 0.0039(11) 0.0125(11) 0.0042(11)
O1 0.0578(16) 0.0291(13) 0.0223(11) -0.0029(9) 0.0136(11) -0.0039(11)
O2 0.0429(14) 0.0352(13) 0.0197(11) 0.0009(9) 0.0088(10) 0.0108(10)
O3 0.0327(13) 0.0387(13) 0.0213(11) 0.0032(9) 0.0059(9) 0.0139(10)
O4 0.0558(16) 0.0321(13) 0.0269(12) 0.0057(10) 0.0209(11) -0.0018(11)
O5 0.0533(16) 0.0365(13) 0.0314(13) 0.0104(10) 0.0247(11) 0.0117(11)
O6 0.0361(13) 0.0401(14) 0.0312(12) 0.0073(10) 0.0160(10) 0.0140(11)

loop_
_atom_type_symbol
_atom_type_description
_atom_type_scat_dispersion_real
_atom_type_scat_dispersion_imag
_atom_type_scat_source
C C 0.0033 0.0016 'International Tables Vol C Tables 4.2.6.8 and 6.1.1.4'
H H 0.0000 0.0000 'International Tables Vol C Tables 4.2.6.8 and 6.1.1.4'
N N 0.0061 0.0033 'International Tables Vol C Tables 4.2.6.8 and 6.1.1.4'
O O 0.0106 0.0060 'International Tables Vol C Tables 4.2.6.8 and 6.1.1.4'

loop_
_geom_angle_atom_site_label_1
_geom_angle_atom_site_label_2
_geom_angle_atom_site_label_3
_geom_angle
_geom_angle_site_symmetry_1
_geom_angle_site_symmetry_3
_geom_angle_publ_flag
O1 C1 C2 111.9(3) . . ?
O1 C1 H1A 109.2 . . ?
C2 C1 H1A 109.2 . . ?
O1 C1 H1B 109.2 . . ?
C2 C1 H1B 109.2 . . ?
H1A C1 H1B 107.9 . . ?
C3 C2 C1 126.5(3) . . ?
C3 C2 H2 116.8 . . ?
C1 C2 H2 116.8 . . ?
C2 C3 C4 126.2(3) . . ?
C2 C3 H3 116.9 . . ?
C4 C3 H3 116.9 . . ?
N1 C4 C3 109.8(2) . . ?
N1 C4 C6 109.7(3) . . ?
C3 C4 C6 113.9(3) . . ?
N1 C4 C5 105.2(2) . . ?
C3 C4 C5 108.3(3) . . ?
C6 C4 C5 109.4(3) . . ?
C4 C5 H5A 109.5 . . ?
C4 C5 H5B 109.5 . . ?
H5A C5 H5B 109.5 . . ?
C4 C5 H5C 109.5 . . ?
H5A C5 H5C 109.5 . . ?
H5B C5 H5C 109.5 . . ?
C4 C6 H6A 109.5 . . ?
C4 C6 H6B 109.5 . . ?
H6A C6 H6B 109.5 . . ?
C4 C6 H6C 109.5 . . ?
H6A C6 H6C 109.5 . . ?
H6B C6 H6C 109.5 . . ?
O2 C7 N1 125.7(3) . . ?
O2 C7 O3 125.0(3) . . ?
N1 C7 O3 109.3(2) . . ?
O3 C8 C11 110.0(3) . . ?
O3 C8 C9 110.6(3) . . ?
C11 C8 C9 112.9(3) . . ?
O3 C8 C10 101.4(2) . . ?
C11 C8 C10 110.7(3) . . ?
C9 C8 C10 110.6(3) . . ?
C8 C9 H9A 109.5 . . ?
C8 C9 H9B 109.5 . . ?
H9A C9 H9B 109.5 . . ?
C8 C9 H9C 109.5 . . ?
H9A C9 H9C 109.5 . . ?
H9B C9 H9C 109.5 . . ?
C8 C10 H10A 109.5 . . ?
C8 C10 H10B 109.5 . . ?
H10A C10 H10B 109.5 . . ?
C8 C10 H10C 109.5 . . ?
H10A C10 H10C 109.5 . . ?
H10B C10 H10C 109.5 . . ?
C8 C11 H11A 109.5 . . ?
C8 C11 H11B 109.5 . . ?
H11A C11 H11B 109.5 . . ?
C8 C11 H11C 109.5 . . ?
H11A C11 H11C 109.5 . . ?
H11B C11 H11C 109.5 . . ?
O4 C12 C13 111.6(2) . . ?
O4 C12 H12A 109.3 . . ?
C13 C12 H12A 109.3 . . ?
O4 C12 H12B 109.3 . . ?
C13 C12 H12B 109.3 . . ?
H12A C12 H12B 108.0 . . ?
C14 C13 C12 126.4(3) . . ?
C14 C13 H13 116.8 . . ?
C12 C13 H13 116.8 . . ?
C13 C14 C15 126.3(3) . . ?
C13 C14 H14 116.9 . . ?
C15 C14 H14 116.9 . . ?
N2 C15 C14 109.3(2) . . ?
N2 C15 C16 109.5(2) . . ?
C14 C15 C16 113.3(3) . . ?
N2 C15 C17 105.9(2) . . ?
C14 C15 C17 108.4(2) . . ?
C16 C15 C17 110.1(3) . . ?
C15 C16 H16A 109.5 . . ?
C15 C16 H16B 109.5 . . ?
H16A C16 H16B 109.5 . . ?
C15 C16 H16C 109.5 . . ?
H16A C16 H16C 109.5 . . ?
H16B C16 H16C 109.5 . . ?
C15 C17 H17A 109.5 . . ?
C15 C17 H17B 109.5 . . ?
H17A C17 H17B 109.5 . . ?
C15 C17 H17C 109.5 . . ?
H17A C17 H17C 109.5 . . ?
H17B C17 H17C 109.5 . . ?
O5 C18 N2 126.5(3) . . ?
O5 C18 O6 124.2(3) . . ?
N2 C18 O6 109.2(2) . . ?
O6 C19 C20 110.2(3) . . ?
O6 C19 C22 110.8(3) . . ?
C20 C19 C22 113.0(3) . . ?
O6 C19 C21 101.4(3) . . ?
C20 C19 C21 110.0(3) . . ?
C22 C19 C21 110.9(4) . . ?
C19 C20 H20A 109.5 . . ?
C19 C20 H20B 109.5 . . ?
H20A C20 H20B 109.5 . . ?
C19 C20 H20C 109.5 . . ?
H20A C20 H20C 109.5 . . ?
H20B C20 H20C 109.5 . . ?
C19 C21 H21A 109.5 . . ?
C19 C21 H21B 109.5 . . ?
H21A C21 H21B 109.5 . . ?
C19 C21 H21C 109.5 . . ?
H21A C21 H21C 109.5 . . ?
H21B C21 H21C 109.5 . . ?
C19 C22 H22A 109.5 . . ?
C19 C22 H22B 109.5 . . ?
H22A C22 H22B 109.5 . . ?
C19 C22 H22C 109.5 . . ?
H22A C22 H22C 109.5 . . ?
H22B C22 H22C 109.5 . . ?
C7 N1 C4 124.2(2) . . ?
C7 N1 H1C 117.9 . . ?
C4 N1 H1C 117.9 . . ?
C18 N2 C15 124.1(2) . . ?
C18 N2 H2A 117.9 . . ?
C15 N2 H2A 117.9 . . ?
C1 O1 H1 109.5 . . ?
C7 O3 C8 121.3(2) . . ?
C12 O4 H4 109.5 . . ?
C18 O6 C19 121.5(2) . . ?

loop_
_geom_bond_atom_site_label_1
_geom_bond_atom_site_label_2
_geom_bond_distance
_geom_bond_site_symmetry_2
_geom_bond_publ_flag
C1 O1 1.417(4) . ?
C1 C2 1.490(4) . ?
C1 H1A 0.9700 . ?
C1 H1B 0.9700 . ?
C2 C3 1.318(4) . ?
C2 H2 0.9300 . ?
C3 C4 1.503(4) . ?
C3 H3 0.9300 . ?
C4 N1 1.478(4) . ?
C4 C6 1.527(5) . ?
C4 C5 1.530(4) . ?
C5 H5A 0.9600 . ?
C5 H5B 0.9600 . ?
C5 H5C 0.9600 . ?
C6 H6A 0.9600 . ?
C6 H6B 0.9600 . ?
C6 H6C 0.9600 . ?
C7 O2 1.218(3) . ?
C7 N1 1.341(4) . ?
C7 O3 1.348(4) . ?
C8 O3 1.467(3) . ?
C8 C11 1.505(5) . ?
C8 C9 1.510(5) . ?
C8 C10 1.525(4) . ?
C9 H9A 0.9600 . ?
C9 H9B 0.9600 . ?
C9 H9C 0.9600 . ?
C10 H10A 0.9600 . ?
C10 H10B 0.9600 . ?
C10 H10C 0.9600 . ?
C11 H11A 0.9600 . ?
C11 H11B 0.9600 . ?
C11 H11C 0.9600 . ?
C12 O4 1.420(4) . ?
C12 C13 1.487(4) . ?
C12 H12A 0.9700 . ?
C12 H12B 0.9700 . ?
C13 C14 1.313(4) . ?
C13 H13 0.9300 . ?
C14 C15 1.511(4) . ?
C14 H14 0.9300 . ?
C15 N2 1.477(4) . ?
C15 C16 1.517(4) . ?
C15 C17 1.532(4) . ?
C16 H16A 0.9600 . ?
C16 H16B 0.9600 . ?
C16 H16C 0.9600 . ?
C17 H17A 0.9600 . ?
C17 H17B 0.9600 . ?
C17 H17C 0.9600 . ?
C18 O5 1.215(3) . ?
C18 N2 1.338(4) . ?
C18 O6 1.352(4) . ?
C19 O6 1.472(4) . ?
C19 C20 1.500(5) . ?
C19 C22 1.501(5) . ?
C19 C21 1.508(5) . ?
C20 H20A 0.9600 . ?
C20 H20B 0.9600 . ?
C20 H20C 0.9600 . ?
C21 H21A 0.9600 . ?
C21 H21B 0.9600 . ?
C21 H21C 0.9600 . ?
C22 H22A 0.9600 . ?
C22 H22B 0.9600 . ?
C22 H22C 0.9600 . ?
N1 H1C 0.8600 . ?
N2 H2A 0.8600 . ?
O1 H1 0.8200 . ?
O4 H4 0.8200 . ?
